data_7056044
loop_
_publ_author_name
'Polo, A.'
'Duran, J.'
'Juanola, R.'
'Real, J.'
'Benet-Buchholz, J.'
'Sol\`a, M.'
'Poater, A.'

_publ_section_title
;
 Tuning diastereoisomerism in platinum(ii) phosphino- and aminothiolato
 hydrido complexes
;
_journal_issue 8
_journal_name_full 'New J. Chem.'
_journal_page_first 3015
_journal_paper_doi 10.1039/C6NJ04042J
_journal_volume 41
_journal_year 2017
_chemical_formula_sum 'C32 H30 P2 Pt S'
_chemical_formula_weight 703.65
_space_group_IT_number 14
_space_group_name_Hall '-P 2yn'
_symmetry_cell_setting monoclinic
_symmetry_space_group_name_Hall '-P 2yn'
_symmetry_space_group_name_H-M 'P 1 21/n 1'
_atom_sites_solution_hydrogens mixed
_audit_creation_method SHELXL-2014/7
_audit_update_record
;
2017-03-01 deposited with the CCDC.
2017-03-06 downloaded from the CCDC.
;
_cell_angle_alpha 90
_cell_angle_beta 111.467(2)
_cell_angle_gamma 90
_cell_formula_units_Z 4
_cell_length_a 9.6068(3)
_cell_length_b 29.7785(11)
_cell_length_c 10.3464(4)
_cell_measurement_reflns_used 42246
_cell_measurement_temperature 153(2)
_cell_measurement_theta_max 31.53
_cell_measurement_theta_min 2.22
_cell_volume 2754.53(17)
_computing_cell_refinement 'Bruker APEX2 v2011.4-0'
_computing_data_collection 'Bruker APEX2 v2011.4-0'
_computing_data_reduction 'Bruker SAINT V7.60A'
_computing_molecular_graphics 'Bruker SHELXTL'
_computing_publication_material 'Bruker SHELXTL'
_computing_structure_refinement 'SHELXL-2014 (Sheldrick, 2014)'
_computing_structure_solution Sir2011
_diffrn_ambient_temperature 153(2)
_diffrn_detector_area_resol_mean 512
_diffrn_detector_type 'Smart 1000 CCD area detector'
_diffrn_measured_fraction_theta_full 0.993
_diffrn_measured_fraction_theta_max 0.940
_diffrn_measurement_device_type 'four-circle diffractometer Bruker P4'
_diffrn_measurement_method
;
 Fullsphere data collection, phi and omega scans,
 in omega at 0.3 deg scan width, three runs with 98, 67 and 67 frames, phi=0 deg
 in phi at 0.3 deg scan width, two runs with 1207 frames, omega=-32 deg
;
_diffrn_measurement_specimen_support 'magnetic support with 20 micron nylon fiber cryoloop'
_diffrn_radiation_monochromator graphite
_diffrn_radiation_type MoK\a
_diffrn_radiation_wavelength 0.71073
_diffrn_reflns_av_R_equivalents 0.0750
_diffrn_reflns_av_sigmaI/netI 0.0506
_diffrn_reflns_Laue_measured_fraction_full 0.993
_diffrn_reflns_Laue_measured_fraction_max 0.940
_diffrn_reflns_limit_h_max 14
_diffrn_reflns_limit_h_min -14
_diffrn_reflns_limit_k_max 43
_diffrn_reflns_limit_k_min -43
_diffrn_reflns_limit_l_max 15
_diffrn_reflns_limit_l_min -15
_diffrn_reflns_number 42246
_diffrn_reflns_point_group_measured_fraction_full 0.993
_diffrn_reflns_point_group_measured_fraction_max 0.940
_diffrn_reflns_theta_full 25.000
_diffrn_reflns_theta_max 31.532
_diffrn_reflns_theta_min 2.223
_diffrn_source 'rotating anode X-ray tube'
_diffrn_source_current 250
_diffrn_source_power 48
_diffrn_source_size '10 mm x 0.5 mm fine focus'
_diffrn_source_type 'MACScience Co. M18X-HF'
_exptl_absorpt_coefficient_mu 5.306
_exptl_absorpt_correction_T_max 0.816
_exptl_absorpt_correction_T_min 0.628
_exptl_absorpt_correction_type empirical
_exptl_absorpt_process_details
; 
 SADABS Version 2008/1 Bruker-Nonius
 Blessing, Acta Cryst. (1995) A51 33-38
;
_exptl_crystal_colour yellow
_exptl_crystal_density_diffrn 1.697
_exptl_crystal_description plate
_exptl_crystal_F_000 1384
_exptl_crystal_size_max 0.90
_exptl_crystal_size_mid 0.70
_exptl_crystal_size_min 0.04
_refine_diff_density_max 6.203
_refine_diff_density_min -2.873
_refine_diff_density_rms 0.190
_refine_ls_extinction_method none
_refine_ls_goodness_of_fit_ref 1.036
_refine_ls_hydrogen_treatment noref
_refine_ls_matrix_type full
_refine_ls_number_parameters 431
_refine_ls_number_reflns 8644
_refine_ls_number_restraints 637
_refine_ls_restrained_S_all 1.015
_refine_ls_R_factor_all 0.0799
_refine_ls_R_factor_gt 0.0540
_refine_ls_shift/su_max 0.001
_refine_ls_shift/su_mean 0.000
_refine_ls_structure_factor_coef Fsqd
_refine_ls_weighting_details 'w=1/[\s^2^(Fo^2^)+(0.0817P)^2^+7.6151P] where P=(Fo^2^+2Fc^2^)/3'
_refine_ls_weighting_scheme calc
_refine_ls_wR_factor_gt 0.1382
_refine_ls_wR_factor_ref 0.1510
_reflns_Friedel_coverage 0.000
_reflns_number_gt 6178
_reflns_number_total 8644
_reflns_threshold_expression 'I > 2\s(I)'
_cod_data_source_file c6nj04042j2.cif
_cod_data_source_block jdu04gig
_cod_depositor_comments
;
The following automatic conversions were performed:

'_symmetry_cell_setting' value 'Monoclinic' changed to 'monoclinic'
according to
/home/data/users/saulius/crontab/automatic-downloads/rss-feeds/RSC/lib/dictionaries/cif_core.dic
dictionary named 'cif_core.dic' version 2.4.2 from 2011-04-26.

Automatic conversion script
Id: cif_fix_values 4973 2017-02-22 13:04:09Z antanas 

 Adding full bibliography for 7056041--7056044.cif.
;
_cod_original_sg_symbol_H-M P2(1)/n
_cod_database_code 7056044
_shelx_shelxl_version_number 2014/7
_shelx_space_group_comment
;
The symmetry employed for this shelxl refinement is uniquely defined
by the following loop, which should always be used as a source of
symmetry information in preference to the above space-group names.
They are only intended as comments.
;
_shelx_estimated_absorpt_t_min 0.087
_shelx_estimated_absorpt_t_max 0.816

loop_
_space_group_symop_operation_xyz
'x, y, z'
'-x+1/2, y+1/2, -z+1/2'
'-x, -y, -z'
'x-1/2, -y-1/2, z-1/2'

loop_
_atom_site_label
_atom_site_type_symbol
_atom_site_fract_x
_atom_site_fract_y
_atom_site_fract_z
_atom_site_U_iso_or_equiv
_atom_site_adp_type
_atom_site_occupancy
_atom_site_site_symmetry_order
_atom_site_calc_flag
_atom_site_refinement_flags_posn
_atom_site_refinement_flags_adp
_atom_site_refinement_flags_occupancy
_atom_site_disorder_assembly
_atom_site_disorder_group
Pt1 Pt 1.08534(3) -0.13877(2) 0.68945(2) 0.03613(9) Uani 1 1 d . . . . .
H1 H 1.0803 -0.1134 0.5618 0.20(7) Uiso 1 1 d R . . . .
P1 P 0.92231(16) -0.18611(5) 0.54194(15) 0.0271(3) Uani 1 1 d . . . . .
S1 S 1.08017(18) -0.18693(6) 0.86815(17) 0.0409(4) Uani 1 1 d . . . . .
C1 C 0.9507(6) -0.20415(19) 0.3860(6) 0.0293(11) Uani 1 1 d . . . . .
P2 P 1.24646(18) -0.08664(5) 0.82478(17) 0.0377(4) Uani 1 1 d . . . . .
C2 C 1.0624(8) -0.1855(2) 0.3498(8) 0.0442(15) Uani 1 1 d . . . . .
H2A H 1.1211 -0.1617 0.4038 0.053 Uiso 1 1 calc R U . . .
C3 C 1.0898(10) -0.2011(3) 0.2354(10) 0.058(2) Uani 1 1 d . . . . .
H3A H 1.1660 -0.1877 0.2103 0.070 Uiso 1 1 calc R U . . .
C4 C 1.0070(9) -0.2360(3) 0.1580(8) 0.0487(17) Uani 1 1 d . . . . .
H4A H 1.0275 -0.2473 0.0809 0.058 Uiso 1 1 calc R U . . .
C5 C 0.8934(8) -0.2546(2) 0.1931(7) 0.0420(14) Uani 1 1 d . . . . .
H5A H 0.8340 -0.2780 0.1377 0.050 Uiso 1 1 calc R U . . .
C6 C 0.8657(7) -0.2397(2) 0.3066(7) 0.0340(12) Uani 1 1 d . . . . .
H6A H 0.7895 -0.2533 0.3314 0.041 Uiso 1 1 calc R U . . .
C7 C 0.7317(6) -0.16532(19) 0.4856(6) 0.0300(11) Uani 1 1 d . . . . .
C8 C 0.6386(7) -0.1618(2) 0.3456(7) 0.0363(13) Uani 1 1 d . . . . .
H8A H 0.6732 -0.1710 0.2747 0.044 Uiso 1 1 calc R U . . .
C9 C 0.4943(8) -0.1447(2) 0.3115(9) 0.0507(19) Uani 1 1 d . . . . .
H9A H 0.4318 -0.1414 0.2166 0.061 Uiso 1 1 calc R U . . .
C10 C 0.4420(10) -0.1326(3) 0.4115(13) 0.067(3) Uani 1 1 d . . . . .
H10A H 0.3420 -0.1223 0.3865 0.081 Uiso 1 1 calc R U . . .
C11 C 0.5331(13) -0.1351(4) 0.5484(12) 0.081(4) Uani 1 1 d . . . . .
H11A H 0.4970 -0.1255 0.6180 0.098 Uiso 1 1 calc R U . . .
C12 C 0.6765(11) -0.1515(3) 0.5863(9) 0.062(2) Uani 1 1 d . . . . .
H12A H 0.7383 -0.1534 0.6818 0.075 Uiso 1 1 calc R U . . .
C13 C 0.9229(7) -0.23863(19) 0.6343(6) 0.0345(12) Uani 1 1 d . . . . .
H13A H 0.8288 -0.2552 0.5858 0.041 Uiso 1 1 calc R U . . .
H13B H 1.0072 -0.2577 0.6338 0.041 Uiso 1 1 calc R U . . .
C14 C 0.9381(8) -0.2295(2) 0.7840(7) 0.0381(13) Uani 1 1 d . . . . .
H14A H 0.9648 -0.2578 0.8377 0.046 Uiso 1 1 calc R U . . .
H14B H 0.8404 -0.2193 0.7851 0.046 Uiso 1 1 calc R U . . .
C15 C 1.2053(8) -0.0651(2) 0.9804(6) 0.057(2) Uani 1 1 d G . . . .
C16 C 1.1453(13) -0.0932(2) 1.0539(10) 0.058(3) Uani 0.438(9) 1 d G U P A 1
H16A H 1.1213 -0.1234 1.0251 0.070 Uiso 0.438(9) 1 calc R U P A 1
C17 C 1.1204(13) -0.0770(3) 1.1697(10) 0.062(3) Uani 0.438(9) 1 d G U P A 1
H17A H 1.0793 -0.0962 1.2199 0.074 Uiso 0.438(9) 1 calc R U P A 1
C18 C 1.1554(10) -0.0328(3) 1.2118(8) 0.074(2) Uani 1 1 d G U . A .
H18A H 1.1384 -0.0217 1.2909 0.089 Uiso 1 1 calc R U . B 1
C19 C 1.2155(13) -0.0047(2) 1.1383(10) 0.059(3) Uani 0.438(9) 1 d G U P A 1
H19A H 1.2394 0.0256 1.1671 0.071 Uiso 0.438(9) 1 calc R U P A 1
C20 C 1.2404(12) -0.0208(2) 1.0226(9) 0.051(3) Uani 0.438(9) 1 d G U P A 1
H20A H 1.2814 -0.0016 0.9723 0.062 Uiso 0.438(9) 1 calc R U P A 1
C16' C 1.0931(15) -0.0761(5) 0.9915(18) 0.053(3) Uani 0.562(9) 1 d . U P A 2
H16B H 1.0178 -0.0917 0.9194 0.064 Uiso 0.562(9) 1 calc R U P A 2
C17' C 1.0744(17) -0.0643(6) 1.1232(19) 0.058(2) Uani 0.562(9) 1 d . U P A 2
H17B H 1.0008 -0.0800 1.1466 0.070 Uiso 0.562(9) 1 calc R U P A 2
C19' C 1.3184(18) -0.0377(5) 1.2042(17) 0.058(2) Uani 0.562(9) 1 d . U P A 2
H19B H 1.4030 -0.0305 1.2845 0.070 Uiso 0.562(9) 1 calc R U P A 2
C20' C 1.3425(16) -0.0520(5) 1.0859(14) 0.048(2) Uani 0.562(9) 1 d . U P A 2
H20B H 1.4373 -0.0529 1.0768 0.058 Uiso 0.562(9) 1 calc R U P A 2
C21 C 1.4254(8) -0.1068(3) 0.9191(10) 0.030(2) Uani 0.428(8) 1 d DG U P C 1
C22 C 1.4653(12) -0.1468(3) 0.8727(11) 0.033(2) Uani 0.428(8) 1 d DG U P C 1
H22 H 1.3928 -0.1633 0.8008 0.040 Uiso 0.428(8) 1 calc R U P C 1
C23 C 1.6112(13) -0.1625(3) 0.9315(13) 0.039(3) Uani 0.428(8) 1 d DG U P C 1
H23 H 1.6385 -0.1899 0.8998 0.047 Uiso 0.428(8) 1 calc R U P C 1
C24 C 1.7173(9) -0.1383(3) 1.0367(12) 0.040(2) Uani 0.428(8) 1 d DG U P C 1
H24 H 1.8170 -0.1491 1.0769 0.048 Uiso 0.428(8) 1 calc R U P C 1
C25 C 1.6774(9) -0.0983(3) 1.0832(10) 0.039(2) Uani 0.428(8) 1 d DG U P C 1
H25 H 1.7498 -0.0817 1.1551 0.047 Uiso 0.428(8) 1 calc R U P C 1
C26 C 1.5314(10) -0.0825(3) 1.0244(10) 0.033(2) Uani 0.428(8) 1 d DG U P C 1
H26 H 1.5042 -0.0552 1.0561 0.039 Uiso 0.428(8) 1 calc R U P C 1
C21' C 1.4510(11) -0.1049(3) 0.8785(12) 0.0315(19) Uani 0.572(8) 1 d D U P C 2
C22' C 1.4800(13) -0.1496(4) 0.9158(13) 0.033(2) Uani 0.572(8) 1 d D U P C 2
H22' H 1.3999 -0.1691 0.9101 0.040 Uiso 0.572(8) 1 calc R U P C 2
C23' C 1.6245(13) -0.1659(4) 0.9612(14) 0.039(2) Uani 0.572(8) 1 d D U P C 2
H23' H 1.6416 -0.1968 0.9839 0.046 Uiso 0.572(8) 1 calc R U P C 2
C24' C 1.7440(12) -0.1386(4) 0.9745(13) 0.0406(19) Uani 0.572(8) 1 d D U P C 2
H24' H 1.8435 -0.1496 1.0148 0.049 Uiso 0.572(8) 1 calc R U P C 2
C25' C 1.7160(12) -0.0937(4) 0.9270(13) 0.045(2) Uani 0.572(8) 1 d D U P C 2
H25' H 1.7949 -0.0750 0.9243 0.054 Uiso 0.572(8) 1 calc R U P C 2
C26' C 1.5689(11) -0.0776(3) 0.8841(12) 0.040(2) Uani 0.572(8) 1 d D U P C 2
H26' H 1.5500 -0.0469 0.8581 0.048 Uiso 0.572(8) 1 calc R U P C 2
C27 C 1.2550(7) -0.0347(2) 0.7335(7) 0.0393(12) Uani 1 1 d D U . . .
C30 C 1.2596(10) 0.0437(3) 0.5847(9) 0.0589(17) Uani 1 1 d D U . . .
H30 H 1.2663 0.0721 0.5503 0.071 Uiso 1 1 d R U . D .
C28 C 1.1186(18) -0.0159(5) 0.6580(17) 0.046(2) Uani 0.462(8) 1 d . U P D 1
H28 H 1.0276 -0.0278 0.6599 0.055 Uiso 0.462(8) 1 calc R U P D 1
C29 C 1.122(2) 0.0222(5) 0.5771(18) 0.051(3) Uani 0.462(8) 1 d . U P D 1
H29 H 1.0296 0.0341 0.5154 0.061 Uiso 0.462(8) 1 calc R U P D 1
C31 C 1.385(2) 0.0141(5) 0.6450(18) 0.049(2) Uani 0.462(8) 1 d . U P D 1
H31 H 1.4739 0.0202 0.6286 0.059 Uiso 0.462(8) 1 calc R U P D 1
C32 C 1.3826(18) -0.0230(5) 0.7262(16) 0.042(2) Uani 0.462(8) 1 d . U P D 1
H32 H 1.4715 -0.0392 0.7748 0.051 Uiso 0.462(8) 1 calc R U P D 1
C28' C 1.2287(15) 0.0074(3) 0.7791(13) 0.042(2) Uani 0.538(8) 1 d D U P D 2
H28' H 1.2108 0.0091 0.8634 0.051 Uiso 0.538(8) 1 calc R U P D 2
C29' C 1.2275(17) 0.0472(4) 0.7066(12) 0.051(2) Uani 0.538(8) 1 d D U P D 2
H29' H 1.2060 0.0753 0.7383 0.061 Uiso 0.538(8) 1 calc R U P D 2
C31' C 1.3086(16) 0.0061(3) 0.5426(14) 0.051(2) Uani 0.538(8) 1 d D U P D 2
H31' H 1.3438 0.0060 0.4679 0.061 Uiso 0.538(8) 1 calc R U P D 2
C32' C 1.3041(15) -0.0323(4) 0.6154(13) 0.044(2) Uani 0.538(8) 1 d D U P D 2
H32' H 1.3356 -0.0595 0.5865 0.052 Uiso 0.538(8) 1 calc R U P D 2

loop_
_atom_site_aniso_label
_atom_site_aniso_U_11
_atom_site_aniso_U_22
_atom_site_aniso_U_33
_atom_site_aniso_U_23
_atom_site_aniso_U_13
_atom_site_aniso_U_12
Pt1 0.03440(13) 0.02342(11) 0.03440(13) -0.00341(9) -0.00656(9) 0.00058(9)
P1 0.0260(6) 0.0234(6) 0.0260(6) -0.0003(5) 0.0026(5) -0.0001(5)
S1 0.0346(8) 0.0509(9) 0.0307(7) -0.0110(7) 0.0042(6) -0.0006(7)
C1 0.025(2) 0.031(3) 0.028(3) -0.003(2) 0.006(2) 0.000(2)
P2 0.0354(8) 0.0221(6) 0.0377(8) -0.0047(6) -0.0079(6) 0.0008(6)
C2 0.038(3) 0.041(3) 0.056(4) -0.008(3) 0.020(3) -0.010(3)
C3 0.063(5) 0.058(5) 0.069(5) -0.006(4) 0.042(4) -0.010(4)
C4 0.059(5) 0.051(4) 0.044(4) 0.004(3) 0.028(4) 0.009(3)
C5 0.048(4) 0.037(3) 0.040(3) -0.004(3) 0.015(3) 0.001(3)
C6 0.031(3) 0.030(3) 0.039(3) -0.005(2) 0.010(2) -0.003(2)
C7 0.030(3) 0.028(3) 0.031(3) 0.007(2) 0.010(2) 0.004(2)
C8 0.032(3) 0.033(3) 0.038(3) 0.005(2) 0.006(2) -0.002(2)
C9 0.031(3) 0.051(4) 0.060(5) 0.014(3) 0.004(3) 0.002(3)
C10 0.044(4) 0.056(5) 0.109(9) 0.024(5) 0.035(5) 0.017(4)
C11 0.084(7) 0.106(8) 0.079(7) 0.044(6) 0.059(6) 0.061(6)
C12 0.074(6) 0.073(5) 0.050(5) 0.027(4) 0.035(4) 0.042(5)
C13 0.037(3) 0.026(3) 0.029(3) 0.000(2) -0.001(2) 0.002(2)
C14 0.047(4) 0.027(3) 0.042(3) 0.002(2) 0.019(3) 0.000(2)
C15 0.067(5) 0.052(4) 0.037(4) -0.006(3) 0.003(3) -0.029(4)
C16 0.048(5) 0.061(5) 0.065(5) -0.004(4) 0.021(4) -0.008(5)
C17 0.051(5) 0.068(5) 0.069(5) -0.003(4) 0.024(4) -0.002(4)
C18 0.064(4) 0.089(4) 0.064(4) -0.011(3) 0.019(3) -0.013(3)
C19 0.056(5) 0.062(5) 0.056(5) -0.014(4) 0.018(4) -0.006(4)
C20 0.049(5) 0.049(5) 0.051(5) -0.009(4) 0.012(4) -0.006(4)
C16' 0.037(4) 0.056(5) 0.075(5) -0.018(4) 0.029(4) -0.003(4)
C17' 0.041(4) 0.065(5) 0.079(5) -0.014(4) 0.034(4) 0.001(4)
C19' 0.053(4) 0.064(5) 0.053(4) -0.011(4) 0.014(4) -0.003(4)
C20' 0.044(5) 0.049(5) 0.047(5) -0.001(4) 0.011(4) -0.003(4)
C21 0.029(4) 0.030(4) 0.030(4) -0.002(3) 0.010(3) -0.006(3)
C22 0.033(4) 0.034(4) 0.031(4) -0.001(3) 0.010(4) 0.002(3)
C23 0.037(4) 0.039(4) 0.037(5) 0.000(4) 0.008(4) 0.007(3)
C24 0.034(4) 0.044(4) 0.039(4) 0.005(4) 0.009(3) 0.005(3)
C25 0.032(4) 0.043(4) 0.038(4) -0.002(4) 0.007(3) -0.001(4)
C26 0.029(4) 0.035(4) 0.034(4) -0.003(3) 0.011(3) -0.004(3)
C21' 0.030(3) 0.031(3) 0.030(4) -0.003(3) 0.007(3) 0.001(3)
C22' 0.033(3) 0.033(3) 0.032(4) 0.000(3) 0.010(3) 0.002(3)
C23' 0.037(3) 0.039(3) 0.037(4) 0.002(3) 0.010(3) 0.009(3)
C24' 0.034(3) 0.049(4) 0.036(4) -0.004(3) 0.009(3) 0.006(3)
C25' 0.033(3) 0.048(4) 0.047(4) -0.002(3) 0.007(3) -0.004(3)
C26' 0.037(3) 0.034(3) 0.044(4) -0.005(3) 0.009(3) -0.003(3)
C27 0.040(3) 0.031(2) 0.036(3) -0.002(2) 0.001(2) 0.002(2)
C30 0.058(3) 0.053(3) 0.060(3) 0.017(3) 0.014(3) -0.002(3)
C28 0.043(4) 0.035(4) 0.049(5) 0.009(4) 0.004(4) 0.004(4)
C29 0.052(4) 0.041(4) 0.051(5) 0.007(4) 0.009(4) 0.000(4)
C31 0.051(4) 0.044(4) 0.050(4) 0.005(4) 0.015(4) -0.005(4)
C32 0.044(4) 0.035(4) 0.046(4) 0.003(3) 0.014(3) -0.003(3)
C28' 0.045(4) 0.033(4) 0.046(4) -0.001(3) 0.013(3) 0.005(3)
C29' 0.053(5) 0.038(4) 0.058(4) 0.003(4) 0.015(4) 0.001(4)
C31' 0.050(4) 0.048(4) 0.050(4) 0.005(3) 0.012(3) -0.006(4)
C32' 0.046(4) 0.037(4) 0.045(4) -0.005(3) 0.012(3) 0.000(3)

loop_
_atom_type_symbol
_atom_type_description
_atom_type_scat_dispersion_real
_atom_type_scat_dispersion_imag
_atom_type_scat_source
C C 0.0033 0.0016 'International Tables Vol C Tables 4.2.6.8 and 6.1.1.4'
H H 0.0000 0.0000 'International Tables Vol C Tables 4.2.6.8 and 6.1.1.4'
P P 0.1023 0.0942 'International Tables Vol C Tables 4.2.6.8 and 6.1.1.4'
S S 0.1246 0.1234 'International Tables Vol C Tables 4.2.6.8 and 6.1.1.4'
Pt Pt -1.7033 8.3905 'International Tables Vol C Tables 4.2.6.8 and 6.1.1.4'

loop_
_geom_angle_atom_site_label_1
_geom_angle_atom_site_label_2
_geom_angle_atom_site_label_3
_geom_angle
P1 Pt1 P2 175.35(6)
P1 Pt1 S1 86.64(5)
P2 Pt1 S1 97.89(6)
C1 P1 C7 106.1(3)
C1 P1 C13 103.8(3)
C7 P1 C13 105.6(3)
C1 P1 Pt1 119.82(19)
C7 P1 Pt1 112.1(2)
C13 P1 Pt1 108.30(19)
C14 S1 Pt1 105.9(2)
C2 C1 C6 119.3(6)
C2 C1 P1 120.5(5)
C6 C1 P1 120.0(5)
C21 P2 C27 111.0(4)
C21 P2 C15 96.3(4)
C27 P2 C15 102.4(3)
C27 P2 C21' 98.9(4)
C15 P2 C21' 111.0(4)
C21 P2 Pt1 114.8(3)
C27 P2 Pt1 114.1(2)
C15 P2 Pt1 116.4(2)
C21' P2 Pt1 112.3(3)
C1 C2 C3 120.5(7)
C4 C3 C2 120.1(7)
C3 C4 C5 119.6(7)
C6 C5 C4 120.9(7)
C5 C6 C1 119.5(6)
C12 C7 C8 118.5(6)
C12 C7 P1 118.4(5)
C8 C7 P1 123.1(5)
C9 C8 C7 119.2(7)
C10 C9 C8 121.0(8)
C9 C10 C11 120.1(8)
C10 C11 C12 120.5(9)
C11 C12 C7 120.5(8)
C14 C13 P1 111.0(4)
C13 C14 S1 112.5(5)
C16 C15 C20 120.0
C16' C15 C20' 128.9(11)
C16' C15 P2 118.1(8)
C16 C15 P2 121.1(4)
C20 C15 P2 118.9(4)
C20' C15 P2 108.7(7)
C17 C16 C15 120.0
C16 C17 C18 120.0
C19 C18 C17 120.0
C17' C18 C19' 103.6(9)
C18 C19 C20 120.0
C19 C20 C15 120.0
C15 C16' C17' 116.8(13)
C18 C17' C16' 123.9(13)
C20' C19' C18 123.4(12)
C19' C20' C15 110.7(12)
C22 C21 C26 120.0
C22 C21 P2 116.2(6)
C26 C21 P2 123.4(6)
C21 C22 C23 120.0
C22 C23 C24 120.0
C25 C24 C23 120.0
C24 C25 C26 120.0
C25 C26 C21 120.0
C26' C21' C22' 118.5(10)
C26' C21' P2 125.8(8)
C22' C21' P2 115.7(8)
C23' C22' C21' 120.5(10)
C24' C23' C22' 121.8(11)
C23' C24' C25' 118.6(10)
C26' C25' C24' 118.4(10)
C21' C26' C25' 121.9(10)
C32 C27 C28 125.3(11)
C28' C27 C32' 113.0(8)
C32 C27 P2 118.6(8)
C28 C27 P2 115.1(8)
C28' C27 P2 122.5(7)
C32' C27 P2 124.2(6)
C31' C30 C29' 124.7(10)
C31 C30 C29 110.9(11)
C27 C28 C29 116.1(15)
C28 C29 C30 122.6(14)
C32 C31 C30 123.6(15)
C27 C32 C31 118.0(14)
C27 C28' C29' 123.1(11)
C28' C29' C30 117.1(11)
C30 C31' C32' 115.3(11)
C31' C32' C27 125.6(11)

loop_
_geom_bond_atom_site_label_1
_geom_bond_atom_site_label_2
_geom_bond_distance
Pt1 P1 2.2405(14)
Pt1 P2 2.2758(15)
Pt1 S1 2.3547(19)
P1 C1 1.814(6)
P1 C7 1.815(6)
P1 C13 1.831(6)
S1 C14 1.832(7)
C1 C2 1.376(9)
C1 C6 1.403(8)
P2 C21 1.743(7)
P2 C27 1.829(7)
P2 C15 1.904(6)
P2 C21' 1.915(10)
C2 C3 1.384(11)
C3 C4 1.373(12)
C4 C5 1.385(11)
C5 C6 1.370(9)
C7 C12 1.393(10)
C7 C8 1.400(8)
C8 C9 1.396(10)
C9 C10 1.353(15)
C10 C11 1.368(16)
C11 C12 1.377(12)
C13 C14 1.527(9)
C15 C16' 1.172(15)
C15 C16 1.3900
C15 C20 1.3900
C15 C20' 1.424(15)
C16 C17 1.3900
C17 C18 1.3900
C18 C17' 1.345(19)
C18 C19 1.3900
C18 C19' 1.604(18)
C19 C20 1.3900
C16' C17' 1.48(2)
C19' C20' 1.39(2)
C21 C22 1.3900
C21 C26 1.3900
C22 C23 1.3900
C23 C24 1.3900
C24 C25 1.3900
C25 C26 1.3900
C21' C26' 1.378(12)
C21' C22' 1.384(12)
C22' C23' 1.380(12)
C23' C24' 1.371(14)
C24' C25' 1.414(13)
C25' C26' 1.402(12)
C27 C32 1.304(17)
C27 C28 1.376(15)
C27 C28' 1.395(8)
C27 C32' 1.463(15)
C30 C31' 1.347(9)
C30 C29' 1.407(9)
C30 C31 1.434(19)
C30 C29 1.447(19)
C28 C29 1.42(2)
C31 C32 1.39(2)
C28' C29' 1.401(9)
C31' C32' 1.378(9)

loop_
_geom_torsion_atom_site_label_1
_geom_torsion_atom_site_label_2
_geom_torsion_atom_site_label_3
_geom_torsion_atom_site_label_4
_geom_torsion
C7 P1 C1 C2 121.2(6)
C13 P1 C1 C2 -127.7(6)
Pt1 P1 C1 C2 -6.8(6)
C7 P1 C1 C6 -63.5(5)
C13 P1 C1 C6 47.6(5)
Pt1 P1 C1 C6 168.5(4)
C6 C1 C2 C3 0.8(11)
P1 C1 C2 C3 176.1(6)
C1 C2 C3 C4 -1.0(13)
C2 C3 C4 C5 1.7(13)
C3 C4 C5 C6 -2.1(12)
C4 C5 C6 C1 1.9(10)
C2 C1 C6 C5 -1.2(9)
P1 C1 C6 C5 -176.6(5)
C1 P1 C7 C12 176.4(6)
C13 P1 C7 C12 66.6(7)
Pt1 P1 C7 C12 -51.1(6)
C1 P1 C7 C8 -4.8(6)
C13 P1 C7 C8 -114.5(5)
Pt1 P1 C7 C8 127.7(5)
C12 C7 C8 C9 0.1(10)
P1 C7 C8 C9 -178.8(5)
C7 C8 C9 C10 -1.8(11)
C8 C9 C10 C11 3.0(14)
C9 C10 C11 C12 -2.4(16)
C10 C11 C12 C7 0.7(17)
C8 C7 C12 C11 0.5(13)
P1 C7 C12 C11 179.4(8)
C1 P1 C13 C14 166.3(4)
C7 P1 C13 C14 -82.3(5)
Pt1 P1 C13 C14 37.9(5)
P1 C13 C14 S1 -44.0(6)
Pt1 S1 C14 C13 29.7(5)
C20 C15 C16 C17 0.0
P2 C15 C16 C17 178.1(5)
C15 C16 C17 C18 0.0
C16 C17 C18 C19 0.0
C17 C18 C19 C20 0.0
C18 C19 C20 C15 0.0
C16 C15 C20 C19 0.0
P2 C15 C20 C19 -178.1(5)
C20' C15 C16' C17' 17(2)
P2 C15 C16' C17' 171.3(11)
C19' C18 C17' C16' -36.6(18)
C15 C16' C17' C18 18(2)
C17' C18 C19' C20' 30.3(18)
C18 C19' C20' C15 -5.2(19)
C16' C15 C20' C19' -21.7(19)
P2 C15 C20' C19' -177.5(10)
C27 P2 C21 C22 -112.3(6)
C15 P2 C21 C22 141.9(6)
Pt1 P2 C21 C22 18.9(7)
C27 P2 C21 C26 60.0(8)
C15 P2 C21 C26 -45.8(7)
Pt1 P2 C21 C26 -168.8(5)
C26 C21 C22 C23 0.0
P2 C21 C22 C23 172.6(8)
C21 C22 C23 C24 0.0
C22 C23 C24 C25 0.0
C23 C24 C25 C26 0.0
C24 C25 C26 C21 0.0
C22 C21 C26 C25 0.0
P2 C21 C26 C25 -172.0(9)
C26' C21' C22' C23' 1.8(18)
P2 C21' C22' C23' -177.6(10)
C21' C22' C23' C24' 2(2)
C22' C23' C24' C25' -6(2)
C23' C24' C25' C26' 7.6(19)
C22' C21' C26' C25' -0.4(19)
P2 C21' C26' C25' 178.9(9)
C24' C25' C26' C21' -4.3(19)
C21 P2 C27 C32 12.0(10)
C15 P2 C27 C32 113.8(9)
Pt1 P2 C27 C32 -119.5(9)
C21 P2 C27 C28 -178.9(9)
C15 P2 C27 C28 -77.1(9)
Pt1 P2 C27 C28 49.6(9)
C15 P2 C27 C28' -2.2(8)
C21' P2 C27 C28' -116.2(9)
Pt1 P2 C27 C28' 124.5(8)
C15 P2 C27 C32' 171.3(8)
C21' P2 C27 C32' 57.4(9)
Pt1 P2 C27 C32' -62.0(8)
C32 C27 C28 C29 -7(2)
P2 C27 C28 C29 -174.9(12)
C27 C28 C29 C30 -7(2)
C31 C30 C29 C28 19(2)
C29 C30 C31 C32 -20(2)
C28 C27 C32 C31 6(2)
P2 C27 C32 C31 173.8(11)
C30 C31 C32 C27 9(2)
C32' C27 C28' C29' 9.1(16)
P2 C27 C28' C29' -176.7(10)
C27 C28' C29' C30 -2(2)
C31' C30 C29' C28' -8(2)
C29' C30 C31' C32' 10.0(19)
C30 C31' C32' C27 -2(2)
C28' C27 C32' C31' -7.5(17)
P2 C27 C32' C31' 178.5(11)
